data_7233830
loop_
_publ_author_name
'Xiao Cheng'
'Zhenyu Zhang'
'Houyu Zhang'
'Shenghua Han'
'Kaiqi Ye'
'Lu Wang'
'Hongyu Zhang'
'Yue Wang'

_publ_section_title
;
 CEE-active red/near-infrared fluorophores with triple-channel solid-state
 'ON/OFF' fluorescence switching
;
_journal_name_full 'Journal of Materials Chemistry C'
_journal_page_first 7385
_journal_page_last 7391
_journal_paper_doi 10.1039/C4TC01099J
_journal_volume 2
_journal_year 2014
_chemical_formula_sum 'C38 H38 Be Cl6 N2 O6'
_chemical_formula_weight 840.41
_space_group_IT_number 2
_space_group_name_Hall '-P 1'
_space_group_name_H-M_alt 'P -1'
_symmetry_cell_setting triclinic
_symmetry_space_group_name_H-M 'P -1'
_atom_sites_solution_hydrogens geom
_atom_sites_solution_primary direct
_atom_sites_solution_secondary difmap
_cell_angle_alpha 101.76(3)
_cell_angle_beta 108.27(3)
_cell_angle_gamma 106.81(3)
_cell_formula_units_Z 2
_cell_length_a 12.210(2)
_cell_length_b 12.505(3)
_cell_length_c 15.530(3)
_cell_measurement_reflns_used 12565
_cell_measurement_temperature 293(2)
_cell_measurement_theta_max 27.5
_cell_measurement_theta_min 3.07
_cell_volume 2039.2(11)
_computing_cell_refinement 'SHELXS-97 (Sheldrick, 1990)'
_computing_data_collection 'SHELXS-97 (Sheldrick, 1990)'
_computing_data_reduction 'SHELXS-97 (Sheldrick, 1990)'
_computing_molecular_graphics 'SHELXL-97 (Sheldrick, 1997)'
_computing_publication_material 'SHELXL-97 (Sheldrick, 1997)'
_computing_structure_refinement 'SHELXL-97 (Sheldrick, 1997)'
_computing_structure_solution 'SHELXS-97 (Sheldrick, 1990)'
_diffrn_ambient_temperature 293(2)
_diffrn_detector_area_resol_mean 0
_diffrn_measured_fraction_theta_full 0.963
_diffrn_measured_fraction_theta_max 0.963
_diffrn_measurement_device_type 'Bruker P4'
_diffrn_measurement_method '\w scans'
_diffrn_radiation_monochromator graphite
_diffrn_radiation_source 'fine-focus sealed tube'
_diffrn_radiation_type MoK\a
_diffrn_radiation_wavelength 0.71073
_diffrn_reflns_av_R_equivalents 0.0458
_diffrn_reflns_av_sigmaI/netI 0.0631
_diffrn_reflns_limit_h_max 15
_diffrn_reflns_limit_h_min -15
_diffrn_reflns_limit_k_max 16
_diffrn_reflns_limit_k_min -15
_diffrn_reflns_limit_l_max 19
_diffrn_reflns_limit_l_min -20
_diffrn_reflns_number 19153
_diffrn_reflns_theta_full 27.48
_diffrn_reflns_theta_max 27.48
_diffrn_reflns_theta_min 3.07
_diffrn_standards_decay_% 0
_diffrn_standards_interval_count 0
_diffrn_standards_interval_time 0
_diffrn_standards_number 0
_exptl_absorpt_coefficient_mu 0.467
_exptl_absorpt_correction_T_max 0.8610
_exptl_absorpt_correction_T_min 0.7550
_exptl_crystal_colour block
_exptl_crystal_density_diffrn 1.369
_exptl_crystal_density_meas ?
_exptl_crystal_density_method 'not measured'
_exptl_crystal_description brown
_exptl_crystal_F_000 868
_exptl_crystal_size_max 0.64
_exptl_crystal_size_mid 0.40
_exptl_crystal_size_min 0.33
_refine_diff_density_max 0.411
_refine_diff_density_min -0.599
_refine_diff_density_rms 0.076
_refine_ls_extinction_method none
_refine_ls_goodness_of_fit_ref 1.099
_refine_ls_hydrogen_treatment constr
_refine_ls_matrix_type full
_refine_ls_number_parameters 525
_refine_ls_number_reflns 9013
_refine_ls_number_restraints 0
_refine_ls_restrained_S_all 1.099
_refine_ls_R_factor_all 0.1174
_refine_ls_R_factor_gt 0.0720
_refine_ls_shift/su_max 0.009
_refine_ls_shift/su_mean 0.000
_refine_ls_structure_factor_coef Fsqd
_refine_ls_weighting_details 'calc w=1/[\s^2^(Fo^2^)+(0.1299P)^2^+0.0639P] where P=(Fo^2^+2Fc^2^)/3'
_refine_ls_weighting_scheme calc
_refine_ls_wR_factor_gt 0.2091
_refine_ls_wR_factor_ref 0.2425
_reflns_number_gt 5270
_reflns_number_total 9013
_reflns_threshold_expression >2sigma(I)
_cod_data_source_file J-Mater-Chem-C-2014-2-7385.cif
_cod_data_source_block 4
_cod_depositor_comments
;
The following automatic conversions were performed:

data item '_symmetry_cell_setting' value 'Triclinic' was changed to
'triclinic' in accordance with the built-in table derived from the
CIF Core dictionary named 'cif_core.dic' version 2.4.5 last updated
on 2014-11-21.

data item '_exptl_crystal_density_meas' value 'none' was changed to
'?' -- the value is perceived as not measured.

Automatic conversion script
Id: cif_fix_values 6909 2019-04-08 15:41:33Z antanas 
;
_cod_original_cell_volume 2039.3(7)
_cod_original_sg_symbol_H-M P-1
_cod_database_code 7233830

loop_
_symmetry_equiv_pos_as_xyz
'x, y, z'
'-x, -y, -z'

loop_
_atom_site_label
_atom_site_type_symbol
_atom_site_fract_x
_atom_site_fract_y
_atom_site_fract_z
_atom_site_U_iso_or_equiv
_atom_site_adp_type
_atom_site_occupancy
_atom_site_symmetry_multiplicity
_atom_site_calc_flag
_atom_site_refinement_flags
_atom_site_disorder_assembly
_atom_site_disorder_group
Be1 Be -0.1391(4) 0.6629(3) 0.1246(3) 0.0310(8) Uani 1 1 d . . .
O1 O -0.0721(2) 0.59812(17) 0.18851(14) 0.0342(5) Uani 1 1 d . . .
O2 O -0.1996(2) 0.57512(17) 0.01275(14) 0.0316(5) Uani 1 1 d . . .
O3 O 0.0624(2) 0.2864(2) 0.24095(17) 0.0468(6) Uani 1 1 d . . .
N1 N -0.4805(4) 0.2587(3) -0.5857(2) 0.0720(11) Uani 1 1 d . . .
C1 C -0.0621(3) 0.4981(2) 0.1535(2) 0.0285(6) Uani 1 1 d . . .
C2 C -0.0074(3) 0.4453(3) 0.2178(2) 0.0335(7) Uani 1 1 d . . .
H2A H 0.0180 0.4800 0.2834 0.040 Uiso 1 1 calc R . .
C3 C 0.0088(3) 0.3425(3) 0.1840(2) 0.0354(7) Uani 1 1 d . . .
C4 C -0.0299(3) 0.2882(3) 0.0853(2) 0.0367(7) Uani 1 1 d . . .
H4A H -0.0186 0.2190 0.0632 0.044 Uiso 1 1 calc R . .
C5 C -0.0835(3) 0.3369(3) 0.0228(2) 0.0344(7) Uani 1 1 d . . .
H5A H -0.1083 0.3003 -0.0424 0.041 Uiso 1 1 calc R . .
C6 C -0.1037(3) 0.4423(2) 0.0527(2) 0.0282(6) Uani 1 1 d . . .
C7 C -0.1711(3) 0.4876(2) -0.0148(2) 0.0291(6) Uani 1 1 d . . .
C8 C -0.2128(3) 0.4317(2) -0.1176(2) 0.0326(6) Uani 1 1 d . . .
H8A H -0.1830 0.3752 -0.1385 0.039 Uiso 1 1 calc R . .
C9 C -0.2918(3) 0.4583(3) -0.1827(2) 0.0353(7) Uani 1 1 d . . .
H9A H -0.3205 0.5146 -0.1598 0.042 Uiso 1 1 calc R . .
C10 C -0.3375(3) 0.4076(3) -0.2863(2) 0.0408(7) Uani 1 1 d . . .
C11 C -0.4367(4) 0.4251(3) -0.3455(3) 0.0529(10) Uani 1 1 d . . .
H11A H -0.4721 0.4712 -0.3178 0.063 Uiso 1 1 calc R . .
C12 C -0.4859(4) 0.3774(4) -0.4441(3) 0.0610(11) Uani 1 1 d . . .
H12A H -0.5533 0.3911 -0.4813 0.073 Uiso 1 1 calc R . .
C13 C -0.4338(4) 0.3080(3) -0.4883(2) 0.0550(10) Uani 1 1 d . . .
C14 C -0.3313(4) 0.2896(3) -0.4282(2) 0.0511(9) Uani 1 1 d . . .
H14A H -0.2950 0.2440 -0.4553 0.061 Uiso 1 1 calc R . .
C15 C -0.2859(3) 0.3379(3) -0.3315(2) 0.0427(8) Uani 1 1 d . . .
H15A H -0.2185 0.3246 -0.2937 0.051 Uiso 1 1 calc R . .
C16 C 0.1021(5) 0.3367(4) 0.3422(3) 0.0659(12) Uani 1 1 d . . .
H16A H 0.1381 0.2894 0.3741 0.099 Uiso 1 1 calc R . .
H16B H 0.0317 0.3389 0.3566 0.099 Uiso 1 1 calc R . .
H16C H 0.1630 0.4154 0.3638 0.099 Uiso 1 1 calc R . .
C17 C -0.5833(7) 0.2751(5) -0.6470(3) 0.099(2) Uani 1 1 d . . .
H17A H -0.6072 0.3281 -0.6097 0.149 Uiso 1 1 calc R . .
H17B H -0.6521 0.2005 -0.6805 0.149 Uiso 1 1 calc R . .
H17C H -0.5604 0.3080 -0.6925 0.149 Uiso 1 1 calc R . .
C18 C -0.4271(6) 0.1819(5) -0.6287(3) 0.0918(18) Uani 1 1 d . . .
H18A H -0.3580 0.1795 -0.5792 0.138 Uiso 1 1 calc R . .
H18B H -0.3989 0.2125 -0.6732 0.138 Uiso 1 1 calc R . .
H18C H -0.4895 0.1036 -0.6619 0.138 Uiso 1 1 calc R . .
O4 O -0.2394(2) 0.69470(17) 0.15685(15) 0.0342(5) Uani 1 1 d . . .
O5 O -0.0417(2) 0.78542(16) 0.12734(14) 0.0319(5) Uani 1 1 d . . .
O6 O -0.4399(2) 0.94754(19) 0.24133(18) 0.0446(6) Uani 1 1 d . . .
N2 N 0.5211(3) 1.2773(2) 0.0562(2) 0.0423(7) Uani 1 1 d . . .
C21 C -0.2440(3) 0.8000(2) 0.17321(19) 0.0279(6) Uani 1 1 d . . .
C22 C -0.3396(3) 0.8163(3) 0.1991(2) 0.0322(6) Uani 1 1 d . . .
H22A H -0.3961 0.7535 0.2055 0.039 Uiso 1 1 calc R . .
C23 C -0.3509(3) 0.9243(3) 0.2153(2) 0.0347(7) Uani 1 1 d . . .
C24 C -0.2669(3) 1.0207(3) 0.2056(2) 0.0391(7) Uani 1 1 d . . .
H24A H -0.2762 1.0929 0.2151 0.047 Uiso 1 1 calc R . .
C25 C -0.1724(3) 1.0075(3) 0.1824(2) 0.0355(7) Uani 1 1 d . . .
H25A H -0.1163 1.0720 0.1774 0.043 Uiso 1 1 calc R . .
C26 C -0.1562(3) 0.8975(2) 0.1652(2) 0.0274(6) Uani 1 1 d . . .
C27 C -0.0555(3) 0.8843(2) 0.14179(19) 0.0275(6) Uani 1 1 d . . .
C28 C 0.0361(3) 0.9816(2) 0.1329(2) 0.0299(6) Uani 1 1 d . . .
H28A H 0.0243 1.0522 0.1350 0.036 Uiso 1 1 calc R . .
C29 C 0.1377(3) 0.9701(2) 0.12165(19) 0.0289(6) Uani 1 1 d . . .
H29A H 0.1466 0.8993 0.1240 0.035 Uiso 1 1 calc R . .
C30 C 0.2342(3) 1.0524(2) 0.1065(2) 0.0289(6) Uani 1 1 d . . .
C31 C 0.2351(3) 1.1617(2) 0.0962(2) 0.0299(6) Uani 1 1 d . . .
H31A H 0.1707 1.1847 0.1009 0.036 Uiso 1 1 calc R . .
C32 C 0.3280(3) 1.2355(3) 0.0795(2) 0.0314(6) Uani 1 1 d . . .
H32A H 0.3248 1.3068 0.0724 0.038 Uiso 1 1 calc R . .
C33 C 0.4287(3) 1.2048(3) 0.0729(2) 0.0321(6) Uani 1 1 d . . .
C34 C 0.4289(3) 1.0954(3) 0.0847(2) 0.0370(7) Uani 1 1 d . . .
H34A H 0.4942 1.0728 0.0821 0.044 Uiso 1 1 calc R . .
C35 C 0.3341(3) 1.0227(3) 0.0998(2) 0.0367(7) Uani 1 1 d . . .
H35A H 0.3360 0.9507 0.1058 0.044 Uiso 1 1 calc R . .
C36 C -0.5212(4) 0.8570(3) 0.2597(3) 0.0510(9) Uani 1 1 d . . .
H36A H -0.5789 0.8846 0.2778 0.077 Uiso 1 1 calc R . .
H36B H -0.4735 0.8359 0.3107 0.077 Uiso 1 1 calc R . .
H36C H -0.5664 0.7891 0.2029 0.077 Uiso 1 1 calc R . .
C37 C 0.5239(4) 1.3919(3) 0.0488(3) 0.0511(9) Uani 1 1 d . . .
H37A H 0.4560 1.4061 0.0607 0.077 Uiso 1 1 calc R . .
H37B H 0.5161 1.3931 -0.0144 0.077 Uiso 1 1 calc R . .
H37C H 0.6014 1.4523 0.0952 0.077 Uiso 1 1 calc R . .
C38 C 0.6165(4) 1.2398(4) 0.0410(4) 0.0655(12) Uani 1 1 d . . .
H38A H 0.6042 1.1633 0.0483 0.098 Uiso 1 1 calc R . .
H38B H 0.6969 1.2954 0.0871 0.098 Uiso 1 1 calc R . .
H38C H 0.6119 1.2356 -0.0225 0.098 Uiso 1 1 calc R . .
C41 C 0.8261(5) 0.5925(4) 0.3518(3) 0.0690(12) Uani 1 1 d . . .
H41A H 0.8509 0.6152 0.3019 0.083 Uiso 1 1 calc R A 1
Cl1 Cl 0.6989(6) 0.4539(4) 0.2942(5) 0.0954(18) Uani 0.62(3) 1 d P B 1
Cl1A Cl 0.729(2) 0.4554(11) 0.329(2) 0.179(5) Uani 0.38(3) 1 d P B 2
Cl2 Cl 0.95987(18) 0.59397(18) 0.43965(9) 0.1082(6) Uani 1 1 d . B .
Cl3 Cl 0.77789(17) 0.70031(15) 0.40032(10) 0.0968(5) Uani 1 1 d . B .
C42 C 0.1417(8) 0.9777(7) 0.4453(5) 0.077(2) Uani 0.760(4) 1 d P C 1
H42A H 0.0855 1.0194 0.4287 0.092 Uiso 0.760(4) 1 calc PR C 1
Cl4 Cl 0.2886(3) 1.0663(2) 0.4602(2) 0.1373(12) Uani 0.760(4) 1 d P C 1
Cl5 Cl 0.1496(3) 0.9549(2) 0.55508(14) 0.0971(8) Uani 0.760(4) 1 d P C 1
Cl6 Cl 0.08351(17) 0.84419(15) 0.35363(10) 0.0711(6) Uani 0.760(4) 1 d P C 1
C421 C 0.172(4) 0.946(7) 0.439(6) 0.27(5) Uani 0.240(4) 1 d P C 2
H42B H 0.1290 0.8627 0.4007 0.328 Uiso 0.240(4) 1 calc PR C 2
Cl41 Cl 0.0600(14) 1.001(2) 0.3925(7) 0.276(12) Uani 0.240(4) 1 d P C 2
Cl51 Cl 0.296(2) 0.9841(16) 0.4067(17) 0.279(12) Uani 0.240(4) 1 d P C 2
Cl61 Cl 0.2082(15) 0.9378(16) 0.5450(9) 0.177(6) Uani 0.240(4) 1 d P C 2

loop_
_atom_site_aniso_label
_atom_site_aniso_U_11
_atom_site_aniso_U_22
_atom_site_aniso_U_33
_atom_site_aniso_U_23
_atom_site_aniso_U_13
_atom_site_aniso_U_12
Be1 0.037(2) 0.0267(17) 0.0354(19) 0.0099(16) 0.0187(16) 0.0161(16)
O1 0.0473(13) 0.0266(10) 0.0353(10) 0.0101(9) 0.0194(9) 0.0199(9)
O2 0.0415(12) 0.0265(10) 0.0348(10) 0.0102(9) 0.0190(9) 0.0196(9)
O3 0.0583(16) 0.0433(13) 0.0522(14) 0.0240(12) 0.0219(12) 0.0321(12)
N1 0.102(3) 0.062(2) 0.0370(16) 0.0056(17) 0.0151(18) 0.031(2)
C1 0.0276(15) 0.0239(13) 0.0407(15) 0.0111(12) 0.0201(12) 0.0115(11)
C2 0.0381(17) 0.0324(15) 0.0371(15) 0.0140(13) 0.0189(13) 0.0168(13)
C3 0.0329(17) 0.0344(15) 0.0466(17) 0.0181(14) 0.0168(13) 0.0188(13)
C4 0.0377(18) 0.0281(14) 0.0491(18) 0.0085(14) 0.0195(14) 0.0197(13)
C5 0.0342(17) 0.0304(14) 0.0409(16) 0.0083(13) 0.0174(13) 0.0149(13)
C6 0.0305(15) 0.0228(13) 0.0384(15) 0.0109(12) 0.0203(12) 0.0121(11)
C7 0.0275(15) 0.0217(13) 0.0383(15) 0.0075(12) 0.0174(12) 0.0066(11)
C8 0.0336(16) 0.0256(13) 0.0417(16) 0.0071(13) 0.0215(13) 0.0107(12)
C9 0.0437(19) 0.0266(14) 0.0380(15) 0.0094(13) 0.0203(14) 0.0127(13)
C10 0.049(2) 0.0332(15) 0.0374(16) 0.0089(14) 0.0165(15) 0.0152(14)
C11 0.073(3) 0.052(2) 0.0404(18) 0.0142(17) 0.0191(18) 0.038(2)
C12 0.076(3) 0.061(2) 0.0411(19) 0.0126(19) 0.0089(19) 0.039(2)
C13 0.078(3) 0.0405(19) 0.0371(18) 0.0063(16) 0.0201(18) 0.0171(19)
C14 0.063(3) 0.0444(19) 0.0430(19) 0.0039(17) 0.0254(18) 0.0188(18)
C15 0.046(2) 0.0388(17) 0.0402(17) 0.0087(15) 0.0192(15) 0.0128(15)
C16 0.094(3) 0.068(3) 0.049(2) 0.030(2) 0.022(2) 0.048(3)
C17 0.158(6) 0.077(3) 0.046(2) 0.013(2) 0.009(3) 0.061(4)
C18 0.153(6) 0.074(3) 0.044(2) 0.002(2) 0.037(3) 0.051(3)
O4 0.0396(12) 0.0243(9) 0.0473(12) 0.0118(9) 0.0257(10) 0.0146(9)
O5 0.0374(12) 0.0243(9) 0.0414(11) 0.0110(9) 0.0214(9) 0.0154(9)
O6 0.0441(14) 0.0371(12) 0.0744(16) 0.0234(12) 0.0397(12) 0.0240(11)
N2 0.0384(16) 0.0310(13) 0.0657(18) 0.0200(13) 0.0294(14) 0.0117(12)
C21 0.0331(16) 0.0235(13) 0.0288(13) 0.0071(11) 0.0132(11) 0.0130(11)
C22 0.0337(16) 0.0288(14) 0.0397(16) 0.0109(13) 0.0215(13) 0.0122(12)
C23 0.0330(17) 0.0348(15) 0.0418(16) 0.0114(14) 0.0195(13) 0.0160(13)
C24 0.0431(19) 0.0276(14) 0.059(2) 0.0150(15) 0.0285(16) 0.0199(14)
C25 0.0392(18) 0.0259(14) 0.0514(18) 0.0148(14) 0.0263(14) 0.0155(13)
C26 0.0287(15) 0.0229(12) 0.0339(14) 0.0100(12) 0.0146(11) 0.0115(11)
C27 0.0309(15) 0.0253(13) 0.0295(13) 0.0094(11) 0.0143(11) 0.0124(11)
C28 0.0350(16) 0.0235(13) 0.0351(14) 0.0096(12) 0.0170(12) 0.0130(12)
C29 0.0328(16) 0.0244(13) 0.0330(14) 0.0102(12) 0.0156(12) 0.0125(11)
C30 0.0291(15) 0.0280(13) 0.0325(14) 0.0103(12) 0.0139(12) 0.0126(12)
C31 0.0301(16) 0.0296(14) 0.0344(14) 0.0092(12) 0.0147(12) 0.0161(12)
C32 0.0344(16) 0.0289(14) 0.0359(15) 0.0134(13) 0.0156(12) 0.0154(12)
C33 0.0288(16) 0.0281(14) 0.0384(15) 0.0103(13) 0.0149(12) 0.0081(12)
C34 0.0339(17) 0.0321(15) 0.0552(19) 0.0174(15) 0.0237(15) 0.0178(13)
C35 0.0377(18) 0.0318(15) 0.0529(18) 0.0188(14) 0.0231(15) 0.0211(13)
C36 0.046(2) 0.0434(18) 0.078(3) 0.0204(18) 0.0401(19) 0.0196(16)
C37 0.053(2) 0.0350(17) 0.072(2) 0.0258(18) 0.0308(19) 0.0142(16)
C38 0.054(3) 0.048(2) 0.119(4) 0.034(2) 0.061(3) 0.0195(19)
C41 0.091(4) 0.083(3) 0.063(2) 0.035(2) 0.044(2) 0.051(3)
Cl1 0.101(3) 0.071(2) 0.110(4) 0.027(3) 0.036(2) 0.0337(15)
Cl1A 0.108(8) 0.165(9) 0.297(14) 0.160(10) 0.080(9) 0.039(5)
Cl2 0.1448(14) 0.1699(16) 0.0588(7) 0.0439(9) 0.0428(8) 0.1199(14)
Cl3 0.1271(13) 0.1261(12) 0.0787(8) 0.0395(8) 0.0481(8) 0.0928(11)
C42 0.071(5) 0.077(4) 0.068(4) 0.010(4) 0.007(3) 0.040(4)
Cl4 0.114(2) 0.0983(17) 0.155(2) 0.0084(16) 0.0532(17) 0.0021(14)
Cl5 0.1073(19) 0.1134(16) 0.0479(9) 0.0044(10) 0.0098(10) 0.0489(14)
Cl6 0.0722(11) 0.0802(11) 0.0451(7) 0.0054(7) 0.0049(7) 0.0376(9)
C421 0.09(3) 0.42(9) 0.49(10) 0.42(9) 0.13(5) 0.15(5)
Cl41 0.206(13) 0.56(3) 0.087(6) 0.071(11) 0.041(7) 0.221(19)
Cl51 0.43(3) 0.232(15) 0.50(3) 0.255(18) 0.40(3) 0.240(18)
Cl61 0.187(13) 0.271(17) 0.119(8) 0.086(9) 0.060(8) 0.132(12)

loop_
_atom_type_symbol
_atom_type_description
_atom_type_scat_dispersion_real
_atom_type_scat_dispersion_imag
_atom_type_scat_source
C C 0.0033 0.0016 'International Tables Vol C Tables 4.2.6.8 and 6.1.1.4'
H H 0.0000 0.0000 'International Tables Vol C Tables 4.2.6.8 and 6.1.1.4'
Be Be 0.0005 0.0002 'International Tables Vol C Tables 4.2.6.8 and 6.1.1.4'
N N 0.0061 0.0033 'International Tables Vol C Tables 4.2.6.8 and 6.1.1.4'
O O 0.0106 0.0060 'International Tables Vol C Tables 4.2.6.8 and 6.1.1.4'
Cl Cl 0.1484 0.1585 'International Tables Vol C Tables 4.2.6.8 and 6.1.1.4'

loop_
_geom_angle_atom_site_label_1
_geom_angle_atom_site_label_2
_geom_angle_atom_site_label_3
_geom_angle
_geom_angle_site_symmetry_1
_geom_angle_site_symmetry_3
O4 Be1 O1 112.4(3) . .
O4 Be1 O5 107.0(2) . .
O1 Be1 O5 112.6(3) . .
O4 Be1 O2 112.7(3) . .
O1 Be1 O2 106.5(2) . .
O5 Be1 O2 105.6(2) . .
C1 O1 Be1 123.9(2) . .
C7 O2 Be1 123.9(2) . .
C3 O3 C16 117.5(3) . .
C13 N1 C17 121.7(4) . .
C13 N1 C18 119.7(4) . .
C17 N1 C18 118.5(4) . .
O1 C1 C2 118.6(3) . .
O1 C1 C6 122.1(3) . .
C2 C1 C6 119.3(2) . .
C3 C2 C1 120.3(3) . .
C3 C2 H2A 119.8 . .
C1 C2 H2A 119.8 . .
O3 C3 C2 124.2(3) . .
O3 C3 C4 115.0(3) . .
C2 C3 C4 120.8(3) . .
C5 C4 C3 119.7(3) . .
C5 C4 H4A 120.2 . .
C3 C4 H4A 120.2 . .
C4 C5 C6 122.5(3) . .
C4 C5 H5A 118.8 . .
C6 C5 H5A 118.8 . .
C5 C6 C1 117.5(3) . .
C5 C6 C7 122.0(3) . .
C1 C6 C7 120.4(2) . .
O2 C7 C6 121.4(2) . .
O2 C7 C8 117.9(3) . .
C6 C7 C8 120.6(2) . .
C9 C8 C7 122.6(3) . .
C9 C8 H8A 118.7 . .
C7 C8 H8A 118.7 . .
C8 C9 C10 126.3(3) . .
C8 C9 H9A 116.9 . .
C10 C9 H9A 116.9 . .
C11 C10 C15 116.6(3) . .
C11 C10 C9 120.3(3) . .
C15 C10 C9 123.1(3) . .
C10 C11 C12 123.0(3) . .
C10 C11 H11A 118.5 . .
C12 C11 H11A 118.5 . .
C11 C12 C13 119.9(4) . .
C11 C12 H12A 120.0 . .
C13 C12 H12A 120.0 . .
N1 C13 C12 121.5(4) . .
N1 C13 C14 120.8(4) . .
C12 C13 C14 117.7(3) . .
C15 C14 C13 120.6(3) . .
C15 C14 H14A 119.7 . .
C13 C14 H14A 119.7 . .
C14 C15 C10 122.2(4) . .
C14 C15 H15A 118.9 . .
C10 C15 H15A 118.9 . .
O3 C16 H16A 109.5 . .
O3 C16 H16B 109.5 . .
H16A C16 H16B 109.5 . .
O3 C16 H16C 109.5 . .
H16A C16 H16C 109.5 . .
H16B C16 H16C 109.5 . .
N1 C17 H17A 109.5 . .
N1 C17 H17B 109.5 . .
H17A C17 H17B 109.5 . .
N1 C17 H17C 109.5 . .
H17A C17 H17C 109.5 . .
H17B C17 H17C 109.5 . .
N1 C18 H18A 109.5 . .
N1 C18 H18B 109.5 . .
H18A C18 H18B 109.5 . .
N1 C18 H18C 109.5 . .
H18A C18 H18C 109.5 . .
H18B C18 H18C 109.5 . .
C21 O4 Be1 123.5(2) . .
C27 O5 Be1 124.8(2) . .
C23 O6 C36 117.7(2) . .
C33 N2 C38 120.5(3) . .
C33 N2 C37 121.5(3) . .
C38 N2 C37 118.0(3) . .
O4 C21 C22 118.1(3) . .
O4 C21 C26 122.6(2) . .
C22 C21 C26 119.3(2) . .
C23 C22 C21 120.9(3) . .
C23 C22 H22A 119.6 . .
C21 C22 H22A 119.6 . .
O6 C23 C22 124.5(3) . .
O6 C23 C24 114.9(3) . .
C22 C23 C24 120.6(3) . .
C25 C24 C23 119.5(3) . .
C25 C24 H24A 120.3 . .
C23 C24 H24A 120.3 . .
C24 C25 C26 122.1(3) . .
C24 C25 H25A 118.9 . .
C26 C25 H25A 118.9 . .
C25 C26 C21 117.6(2) . .
C25 C26 C27 121.9(3) . .
C21 C26 C27 120.5(2) . .
O5 C27 C26 121.2(3) . .
O5 C27 C28 116.6(2) . .
C26 C27 C28 122.2(2) . .
C29 C28 C27 120.6(3) . .
C29 C28 H28A 119.7 . .
C27 C28 H28A 119.7 . .
C28 C29 C30 129.0(3) . .
C28 C29 H29A 115.5 . .
C30 C29 H29A 115.5 . .
C35 C30 C31 116.6(3) . .
C35 C30 C29 119.0(3) . .
C31 C30 C29 124.5(3) . .
C32 C31 C30 122.1(3) . .
C32 C31 H31A 119.0 . .
C30 C31 H31A 119.0 . .
C31 C32 C33 120.9(3) . .
C31 C32 H32A 119.5 . .
C33 C32 H32A 119.5 . .
N2 C33 C34 121.7(3) . .
N2 C33 C32 121.3(3) . .
C34 C33 C32 117.0(3) . .
C35 C34 C33 120.8(3) . .
C35 C34 H34A 119.6 . .
C33 C34 H34A 119.6 . .
C34 C35 C30 122.6(3) . .
C34 C35 H35A 118.7 . .
C30 C35 H35A 118.7 . .
O6 C36 H36A 109.5 . .
O6 C36 H36B 109.5 . .
H36A C36 H36B 109.5 . .
O6 C36 H36C 109.5 . .
H36A C36 H36C 109.5 . .
H36B C36 H36C 109.5 . .
N2 C37 H37A 109.5 . .
N2 C37 H37B 109.5 . .
H37A C37 H37B 109.5 . .
N2 C37 H37C 109.5 . .
H37A C37 H37C 109.5 . .
H37B C37 H37C 109.5 . .
N2 C38 H38A 109.5 . .
N2 C38 H38B 109.5 . .
H38A C38 H38B 109.5 . .
N2 C38 H38C 109.5 . .
H38A C38 H38C 109.5 . .
H38B C38 H38C 109.5 . .
Cl1A C41 Cl3 112.8(5) . .
Cl1A C41 Cl2 99.2(11) . .
Cl3 C41 Cl2 110.0(3) . .
Cl1A C41 Cl1 17.8(10) . .
Cl3 C41 Cl1 110.2(3) . .
Cl2 C41 Cl1 115.6(4) . .
Cl1A C41 H41A 120.5 . .
Cl3 C41 H41A 106.8 . .
Cl2 C41 H41A 106.8 . .
Cl1 C41 H41A 106.8 . .
Cl4 C42 Cl6 111.6(5) . .
Cl4 C42 Cl5 108.5(4) . .
Cl6 C42 Cl5 111.2(5) . .
Cl4 C42 H42A 108.4 . .
Cl6 C42 H42A 108.4 . .
Cl5 C42 H42A 108.4 . .
Cl61 C421 Cl51 114(3) . .
Cl61 C421 Cl41 121(5) . .
Cl51 C421 Cl41 115(2) . .
Cl61 C421 H42B 100.7 . .
Cl51 C421 H42B 100.7 . .
Cl41 C421 H42B 100.7 . .

loop_
_geom_bond_atom_site_label_1
_geom_bond_atom_site_label_2
_geom_bond_distance
_geom_bond_site_symmetry_2
Be1 O4 1.580(4) .
Be1 O1 1.585(4) .
Be1 O5 1.628(4) .
Be1 O2 1.648(4) .
O1 C1 1.315(3) .
O2 C7 1.274(3) .
O3 C3 1.363(4) .
O3 C16 1.430(4) .
N1 C13 1.367(5) .
N1 C17 1.416(6) .
N1 C18 1.472(6) .
C1 C2 1.408(4) .
C1 C6 1.431(4) .
C2 C3 1.380(4) .
C2 H2A 0.9300 .
C3 C4 1.403(4) .
C4 C5 1.347(4) .
C4 H4A 0.9300 .
C5 C6 1.422(4) .
C5 H5A 0.9300 .
C6 C7 1.439(4) .
C7 C8 1.458(4) .
C8 C9 1.333(4) .
C8 H8A 0.9300 .
C9 C10 1.455(4) .
C9 H9A 0.9300 .
C10 C11 1.377(5) .
C10 C15 1.414(5) .
C11 C12 1.381(5) .
C11 H11A 0.9300 .
C12 C13 1.407(6) .
C12 H12A 0.9300 .
C13 C14 1.418(6) .
C14 C15 1.358(5) .
C14 H14A 0.9300 .
C15 H15A 0.9300 .
C16 H16A 0.9600 .
C16 H16B 0.9600 .
C16 H16C 0.9600 .
C17 H17A 0.9600 .
C17 H17B 0.9600 .
C17 H17C 0.9600 .
C18 H18A 0.9600 .
C18 H18B 0.9600 .
C18 H18C 0.9600 .
O4 C21 1.310(3) .
O5 C27 1.280(3) .
O6 C23 1.356(3) .
O6 C36 1.417(4) .
N2 C33 1.360(4) .
N2 C38 1.441(4) .
N2 C37 1.453(4) .
C21 C22 1.402(4) .
C21 C26 1.429(4) .
C22 C23 1.377(4) .
C22 H22A 0.9300 .
C23 C24 1.409(4) .
C24 C25 1.356(4) .
C24 H24A 0.9300 .
C25 C26 1.429(4) .
C25 H25A 0.9300 .
C26 C27 1.429(4) .
C27 C28 1.459(4) .
C28 C29 1.349(4) .
C28 H28A 0.9300 .
C29 C30 1.440(4) .
C29 H29A 0.9300 .
C30 C35 1.401(4) .
C30 C31 1.406(4) .
C31 C32 1.372(4) .
C31 H31A 0.9300 .
C32 C33 1.417(4) .
C32 H32A 0.9300 .
C33 C34 1.417(4) .
C34 C35 1.367(4) .
C34 H34A 0.9300 .
C35 H35A 0.9300 .
C36 H36A 0.9600 .
C36 H36B 0.9600 .
C36 H36C 0.9600 .
C37 H37A 0.9600 .
C37 H37B 0.9600 .
C37 H37C 0.9600 .
C38 H38A 0.9600 .
C38 H38B 0.9600 .
C38 H38C 0.9600 .
C41 Cl1A 1.670(13) .
C41 Cl3 1.747(4) .
C41 Cl2 1.762(5) .
C41 Cl1 1.776(7) .
C41 H41A 0.9800 .
C42 Cl4 1.727(10) .
C42 Cl6 1.741(7) .
C42 Cl5 1.763(9) .
C42 H42A 0.9800 .
C421 Cl61 1.60(7) .
C421 Cl51 1.71(5) .
C421 Cl41 1.73(4) .
C421 H42B 0.9800 .
